data_4038053
loop_
_publ_author_name
'Wang, Wei'
'Xiong, Wenhui'
'Wang, Jinping'
'Wang, Qiu-An'
'Yang, Wen'

_publ_section_title
;
 Br\/onsted Acid-Catalyzed Asymmetric Friedel-Crafts Alkylation of Indoles
 with Benzothiazole-Bearing Trifluoromethyl Ketone Hydrates.
;
_journal_issue 6
_journal_name_full 'The Journal of organic chemistry'
_journal_page_first 4398
_journal_page_last 4407
_journal_paper_doi 10.1021/acs.joc.0c00116
_journal_volume 85
_journal_year 2020
_chemical_absolute_configuration R
_chemical_formula_moiety 'C17 H11 F3 N2 O S, H2 O'
_chemical_formula_sum 'C17 H13 F3 N2 O2 S'
_chemical_formula_weight 366.35
_space_group_crystal_system orthorhombic
_space_group_IT_number 19
_space_group_name_Hall 'P 2ac 2ab'
_space_group_name_H-M_alt 'P 21 21 21'
_atom_sites_solution_hydrogens mixed
_atom_sites_solution_primary dual
_audit_creation_date 2019-02-26
_audit_creation_method
;
Olex2 1.2
(compiled 2018.05.29 svn.r3508 for OlexSys, GUI svn.r5506)
;
_cell_angle_alpha 90
_cell_angle_beta 90
_cell_angle_gamma 90
_cell_formula_units_Z 4
_cell_length_a 7.532(7)
_cell_length_b 9.197(9)
_cell_length_c 22.10(2)
_cell_measurement_reflns_used 346
_cell_measurement_temperature 273(2)
_cell_measurement_theta_max 17.78
_cell_measurement_theta_min 2.40
_cell_volume 1531(2)
_computing_cell_refinement 'SAINT V8.38A (?, 2016)'
_computing_data_reduction 'SAINT V8.38A (?, 2016)'
_computing_molecular_graphics 'Olex2 (Dolomanov et al., 2009)'
_computing_publication_material 'Olex2 (Dolomanov et al., 2009)'
_computing_structure_refinement 'ShelXL (Sheldrick, 2015)'
_computing_structure_solution 'ShelXT (Sheldrick, 2015)'
_diffrn_ambient_temperature 273.15
_diffrn_measured_fraction_theta_full 0.997
_diffrn_measured_fraction_theta_max 0.997
_diffrn_measurement_device_type 'CCD area detector'
_diffrn_measurement_method 'phi and omega scans'
_diffrn_radiation_monochromator graphite
_diffrn_radiation_type MoK\a
_diffrn_radiation_wavelength 0.71073
_diffrn_reflns_av_R_equivalents 0.1208
_diffrn_reflns_av_unetI/netI 0.0467
_diffrn_reflns_Laue_measured_fraction_full 0.997
_diffrn_reflns_Laue_measured_fraction_max 0.997
_diffrn_reflns_limit_h_max 8
_diffrn_reflns_limit_h_min -8
_diffrn_reflns_limit_k_max 10
_diffrn_reflns_limit_k_min -10
_diffrn_reflns_limit_l_max 26
_diffrn_reflns_limit_l_min -26
_diffrn_reflns_number 33424
_diffrn_reflns_point_group_measured_fraction_full 0.999
_diffrn_reflns_point_group_measured_fraction_max 0.999
_diffrn_reflns_theta_full 24.990
_diffrn_reflns_theta_max 24.990
_diffrn_reflns_theta_min 2.399
_exptl_absorpt_coefficient_mu 0.260
_exptl_absorpt_correction_T_max 0.7454
_exptl_absorpt_correction_T_min 0.5746
_exptl_absorpt_correction_type multi-scan
_exptl_absorpt_process_details
'SADABS-2016/2 (Bruker,2016/2) was used for absorption correction. wR2(int) was 0.1640 before and 0.0763 after correction. The Ratio of minimum to maximum transmission is 0.7709. The \l/2 correction factor is Not present.'
_exptl_crystal_colour colourless
_exptl_crystal_colour_primary colourless
_exptl_crystal_density_diffrn 1.589
_exptl_crystal_description block
_exptl_crystal_F_000 752
_exptl_crystal_size_max 0.2
_exptl_crystal_size_mid 0.14
_exptl_crystal_size_min 0.1
_refine_diff_density_max 0.254
_refine_diff_density_min -0.368
_refine_diff_density_rms 0.061
_refine_ls_abs_structure_details
;
 Flack x determined using 838 quotients [(I+)-(I-)]/[(I+)+(I-)]
 (Parsons, Flack and Wagner, Acta Cryst. B69 (2013) 249-259).
;
_refine_ls_abs_structure_Flack 0.02(5)
_refine_ls_extinction_method none
_refine_ls_goodness_of_fit_ref 1.082
_refine_ls_hydrogen_treatment constr
_refine_ls_matrix_type full
_refine_ls_number_parameters 230
_refine_ls_number_reflns 2678
_refine_ls_number_restraints 0
_refine_ls_restrained_S_all 1.082
_refine_ls_R_factor_all 0.0535
_refine_ls_R_factor_gt 0.0414
_refine_ls_shift/su_max 0.000
_refine_ls_shift/su_mean 0.000
_refine_ls_structure_factor_coef Fsqd
_refine_ls_weighting_details 'w=1/[\s^2^(Fo^2^)+(0.0430P)^2^+0.6026P] where P=(Fo^2^+2Fc^2^)/3'
_refine_ls_weighting_scheme calc
_refine_ls_wR_factor_gt 0.0873
_refine_ls_wR_factor_ref 0.0929
_reflns_Friedel_coverage 0.710
_reflns_Friedel_fraction_full 1.000
_reflns_Friedel_fraction_max 1.000
_reflns_number_gt 2320
_reflns_number_total 2678
_reflns_threshold_expression 'I > 2\s(I)'
_cod_data_source_file jo0c00116_si_002.cif
_cod_data_source_block p212121
_cod_depositor_comments 'Adding full bibliography for 4038053.cif.'
_cod_original_cell_volume 1531(3)
_cod_database_code 4038053
_shelx_shelxl_version_number 2014/7
_shelx_space_group_comment
;
The symmetry employed for this shelxl refinement is uniquely defined
by the following loop, which should always be used as a source of
symmetry information in preference to the above space-group names.
They are only intended as comments.
;
_shelx_estimated_absorpt_t_max 0.974
_shelx_estimated_absorpt_t_min 0.950
_olex2_refinement_description
;
1. Fixed Uiso
 At 1.2 times of:
  All C(H) groups, All N(H) groups
 At 1.5 times of:
  All O(H) groups, All O(H,H) groups
2.a Free rotating group:
 O006(H00A,H00B)
2.b Aromatic/amide H refined with riding coordinates:
 N008(H008), C00H(H00H), C00I(H00I), C00J(H00J), C00K(H00K), C00L(H00L),
 C00M(H00M), C00N(H00N), C00O(H00O), C00P(H00P)
2.c Idealised tetrahedral OH refined as rotating group:
 O005(H005)
;
_olex2_submission_special_instructions 'No special instructions were received'

loop_
_space_group_symop_operation_xyz
'x, y, z'
'-x+1/2, -y, z+1/2'
'-x, y+1/2, -z+1/2'
'x+1/2, -y+1/2, -z'

loop_
_atom_site_label
_atom_site_type_symbol
_atom_site_fract_x
_atom_site_fract_y
_atom_site_fract_z
_atom_site_U_iso_or_equiv
_atom_site_adp_type
_atom_site_occupancy
_atom_site_site_symmetry_order
_atom_site_calc_flag
_atom_site_refinement_flags_posn
_atom_site_refinement_flags_adp
_atom_site_refinement_flags_occupancy
_atom_site_disorder_assembly
_atom_site_disorder_group
S001 S 0.53709(14) 0.64269(12) 0.62939(5) 0.0254(3) Uani 1 1 d . . . . .
F002 F 0.6905(3) 0.2128(3) 0.71230(11) 0.0299(6) Uani 1 1 d . . . . .
F003 F 0.4836(3) 0.3566(3) 0.74160(10) 0.0336(6) Uani 1 1 d . . . . .
F004 F 0.4192(3) 0.1532(3) 0.69965(10) 0.0281(6) Uani 1 1 d . . . . .
O005 O 0.3586(3) 0.3874(3) 0.62146(13) 0.0249(7) Uani 1 1 d . . . . .
H005 H 0.2866 0.3466 0.6435 0.037 Uiso 1 1 calc GR . . . .
O006 O 0.0813(4) 0.2836(3) 0.68001(14) 0.0316(8) Uani 1 1 d . . . . .
H00A H 0.0931 0.2716 0.7179 0.047 Uiso 1 1 d G . . . .
H00B H -0.0054 0.3404 0.6732 0.047 Uiso 1 1 d G . . . .
N007 N 0.8063(4) 0.4833(4) 0.65757(15) 0.0217(8) Uani 1 1 d . . . . .
N008 N 0.7701(5) 0.1437(4) 0.51537(16) 0.0289(8) Uani 1 1 d . . . . .
H008 H 0.8592 0.1296 0.4918 0.035 Uiso 1 1 calc R . . . .
C009 C 0.5082(5) 0.1177(4) 0.56217(18) 0.0210(9) Uani 1 1 d . . . . .
C00A C 0.6004(5) 0.2407(4) 0.58742(18) 0.0217(9) Uani 1 1 d . . . . .
C00B C 0.6414(5) 0.4784(4) 0.64186(18) 0.0213(9) Uani 1 1 d . . . . .
C00C C 0.5323(5) 0.2657(4) 0.69736(18) 0.0231(9) Uani 1 1 d . . . . .
C00D C 0.6191(6) 0.0602(5) 0.51726(18) 0.0245(10) Uani 1 1 d . . . . .
C00E C 0.5322(5) 0.3398(4) 0.63608(17) 0.0205(8) Uani 1 1 d . . . . .
C00F C 0.8633(5) 0.6267(4) 0.66010(18) 0.0212(9) Uani 1 1 d . . . . .
C00G C 0.7336(5) 0.7295(4) 0.64627(18) 0.0234(9) Uani 1 1 d . . . . .
C00H C 0.3448(6) 0.0509(5) 0.57209(19) 0.0254(10) Uani 1 1 d . . . . .
H00H H 0.2674 0.0869 0.6013 0.031 Uiso 1 1 calc R . . . .
C00I C 0.7560(5) 0.2530(5) 0.55706(18) 0.0255(10) Uani 1 1 d . . . . .
H00I H 0.8406 0.3250 0.5636 0.031 Uiso 1 1 calc R . . . .
C00J C 0.9398(6) 0.9197(5) 0.66130(19) 0.0290(11) Uani 1 1 d . . . . .
H00J H 0.9677 1.0181 0.6621 0.035 Uiso 1 1 calc R . . . .
C00K C 1.0342(6) 0.6714(4) 0.67514(18) 0.0246(9) Uani 1 1 d . . . . .
H00K H 1.1216 0.6042 0.6851 0.029 Uiso 1 1 calc R . . . .
C00L C 0.7712(6) 0.8776(5) 0.64688(19) 0.0279(10) Uani 1 1 d . . . . .
H00L H 0.6841 0.9458 0.6377 0.033 Uiso 1 1 calc R . . . .
C00M C 1.0699(6) 0.8183(5) 0.6748(2) 0.0304(11) Uani 1 1 d . . . . .
H00M H 1.1841 0.8501 0.6839 0.036 Uiso 1 1 calc R . . . .
C00N C 0.5749(7) -0.0616(5) 0.4831(2) 0.0312(11) Uani 1 1 d . . . . .
H00N H 0.6515 -0.0982 0.4538 0.037 Uiso 1 1 calc R . . . .
C00O C 0.2990(6) -0.0694(5) 0.5381(2) 0.0317(11) Uani 1 1 d . . . . .
H00O H 0.1897 -0.1140 0.5443 0.038 Uiso 1 1 calc R . . . .
C00P C 0.4152(6) -0.1249(5) 0.4944(2) 0.0318(11) Uani 1 1 d . . . . .
H00P H 0.3823 -0.2070 0.4725 0.038 Uiso 1 1 calc R . . . .

loop_
_atom_site_aniso_label
_atom_site_aniso_U_11
_atom_site_aniso_U_22
_atom_site_aniso_U_33
_atom_site_aniso_U_23
_atom_site_aniso_U_13
_atom_site_aniso_U_12
S001 0.0221(5) 0.0192(5) 0.0349(6) 0.0005(5) -0.0016(5) 0.0030(5)
F002 0.0240(13) 0.0303(13) 0.0354(14) 0.0072(12) -0.0050(11) 0.0024(12)
F003 0.0484(15) 0.0272(13) 0.0253(13) -0.0016(11) 0.0085(11) 0.0009(14)
F004 0.0263(13) 0.0259(13) 0.0322(13) 0.0054(11) -0.0006(10) -0.0061(11)
O005 0.0173(14) 0.0227(16) 0.0347(17) 0.0054(13) -0.0010(13) 0.0008(12)
O006 0.0227(17) 0.0279(18) 0.0443(19) 0.0076(15) 0.0013(14) 0.0078(14)
N007 0.0216(19) 0.0167(17) 0.0268(19) -0.0017(15) -0.0003(14) 0.0012(16)
N008 0.030(2) 0.0249(19) 0.032(2) -0.0047(17) 0.0094(16) -0.0035(19)
C009 0.025(2) 0.014(2) 0.024(2) 0.0011(16) -0.0020(17) 0.0016(19)
C00A 0.023(2) 0.016(2) 0.026(2) 0.0006(18) 0.0007(17) 0.0010(19)
C00B 0.019(2) 0.018(2) 0.026(2) -0.0022(18) 0.0029(17) 0.0025(18)
C00C 0.018(2) 0.022(2) 0.029(2) -0.0025(18) 0.0015(18) 0.0003(19)
C00D 0.028(2) 0.020(2) 0.026(2) 0.0005(18) -0.0012(19) -0.001(2)
C00E 0.0175(19) 0.0173(19) 0.027(2) 0.0012(17) -0.0022(18) -0.0018(18)
C00F 0.023(2) 0.015(2) 0.026(2) -0.0019(18) 0.0008(17) -0.0020(18)
C00G 0.023(2) 0.021(2) 0.026(2) -0.0001(19) 0.0022(18) -0.0013(19)
C00H 0.026(2) 0.022(2) 0.028(2) 0.0010(19) -0.0014(19) 0.001(2)
C00I 0.027(2) 0.022(2) 0.027(2) -0.0033(19) 0.0032(19) -0.001(2)
C00J 0.035(3) 0.019(2) 0.033(2) 0.0009(19) 0.003(2) -0.003(2)
C00K 0.027(2) 0.019(2) 0.028(2) -0.0006(18) -0.0015(19) 0.000(2)
C00L 0.033(2) 0.018(2) 0.033(2) 0.0011(19) 0.003(2) 0.002(2)
C00M 0.033(3) 0.026(2) 0.032(2) -0.001(2) -0.001(2) -0.009(2)
C00N 0.045(3) 0.020(2) 0.029(2) 0.0001(19) 0.000(2) 0.002(2)
C00O 0.034(3) 0.025(2) 0.035(3) 0.004(2) -0.005(2) -0.009(2)
C00P 0.046(3) 0.021(2) 0.028(2) -0.003(2) -0.009(2) -0.003(2)

loop_
_atom_type_symbol
_atom_type_description
_atom_type_scat_dispersion_real
_atom_type_scat_dispersion_imag
_atom_type_scat_source
C C 0.0033 0.0016 'International Tables Vol C Tables 4.2.6.8 and 6.1.1.4'
H H 0.0000 0.0000 'International Tables Vol C Tables 4.2.6.8 and 6.1.1.4'
F F 0.0171 0.0103 'International Tables Vol C Tables 4.2.6.8 and 6.1.1.4'
N N 0.0061 0.0033 'International Tables Vol C Tables 4.2.6.8 and 6.1.1.4'
O O 0.0106 0.0060 'International Tables Vol C Tables 4.2.6.8 and 6.1.1.4'
S S 0.1246 0.1234 'International Tables Vol C Tables 4.2.6.8 and 6.1.1.4'

loop_
_geom_angle_atom_site_label_1
_geom_angle_atom_site_label_2
_geom_angle_atom_site_label_3
_geom_angle
_geom_angle_site_symmetry_1
_geom_angle_site_symmetry_3
_geom_angle_publ_flag
C00G S001 C00B 88.9(2) . . ?
C00B N007 C00F 110.0(3) . . ?
C00I N008 C00D 109.0(3) . . ?
C00D C009 C00A 106.5(4) . . ?
C00H C009 C00A 135.3(4) . . ?
C00H C009 C00D 118.2(4) . . ?
C009 C00A C00E 126.2(3) . . ?
C00I C00A C009 106.9(4) . . ?
C00I C00A C00E 126.9(4) . . ?
N007 C00B S001 116.8(3) . . ?
N007 C00B C00E 124.9(4) . . ?
C00E C00B S001 118.3(3) . . ?
F002 C00C F003 107.0(3) . . ?
F002 C00C F004 106.1(3) . . ?
F002 C00C C00E 112.8(3) . . ?
F003 C00C F004 106.3(3) . . ?
F003 C00C C00E 111.9(3) . . ?
F004 C00C C00E 112.4(3) . . ?
N008 C00D C009 107.7(4) . . ?
N008 C00D C00N 129.2(4) . . ?
C00N C00D C009 123.1(4) . . ?
O005 C00E C00A 109.9(3) . . ?
O005 C00E C00B 105.0(3) . . ?
O005 C00E C00C 110.1(3) . . ?
C00A C00E C00B 112.6(3) . . ?
C00A C00E C00C 111.6(3) . . ?
C00C C00E C00B 107.5(3) . . ?
N007 C00F C00G 114.8(3) . . ?
N007 C00F C00K 125.2(4) . . ?
C00K C00F C00G 120.0(4) . . ?
C00F C00G S001 109.6(3) . . ?
C00L C00G S001 129.1(4) . . ?
C00L C00G C00F 121.3(4) . . ?
C00O C00H C009 119.2(4) . . ?
C00A C00I N008 109.8(4) . . ?
C00L C00J C00M 121.2(4) . . ?
C00M C00K C00F 118.0(4) . . ?
C00J C00L C00G 118.0(4) . . ?
C00K C00M C00J 121.5(4) . . ?
C00P C00N C00D 117.2(4) . . ?
C00H C00O C00P 120.8(4) . . ?
C00N C00P C00O 121.5(4) . . ?

loop_
_geom_bond_atom_site_label_1
_geom_bond_atom_site_label_2
_geom_bond_distance
_geom_bond_site_symmetry_2
_geom_bond_publ_flag
S001 C00B 1.725(4) . ?
S001 C00G 1.723(4) . ?
F002 C00C 1.329(5) . ?
F003 C00C 1.337(5) . ?
F004 C00C 1.341(5) . ?
O005 C00E 1.416(5) . ?
N007 C00B 1.291(5) . ?
N007 C00F 1.388(5) . ?
N008 C00D 1.373(5) . ?
N008 C00I 1.368(5) . ?
C009 C00A 1.440(6) . ?
C009 C00D 1.401(6) . ?
C009 C00H 1.393(6) . ?
C00A C00E 1.500(5) . ?
C00A C00I 1.355(6) . ?
C00B C00E 1.522(5) . ?
C00C C00E 1.516(5) . ?
C00D C00N 1.391(6) . ?
C00F C00G 1.393(6) . ?
C00F C00K 1.391(6) . ?
C00G C00L 1.391(6) . ?
C00H C00O 1.381(6) . ?
C00J C00L 1.365(6) . ?
C00J C00M 1.386(6) . ?
C00K C00M 1.377(6) . ?
C00N C00P 1.359(6) . ?
C00O C00P 1.401(7) . ?

loop_
_geom_torsion_atom_site_label_1
_geom_torsion_atom_site_label_2
_geom_torsion_atom_site_label_3
_geom_torsion_atom_site_label_4
_geom_torsion
_geom_torsion_site_symmetry_1
_geom_torsion_site_symmetry_2
_geom_torsion_site_symmetry_3
_geom_torsion_site_symmetry_4
_geom_torsion_publ_flag
S001 C00B C00E O005 -0.8(4) . . . . ?
S001 C00B C00E C00A 118.8(3) . . . . ?
S001 C00B C00E C00C -118.0(3) . . . . ?
S001 C00G C00L C00J -179.3(3) . . . . ?
F002 C00C C00E O005 177.1(3) . . . . ?
F002 C00C C00E C00A 54.9(4) . . . . ?
F002 C00C C00E C00B -69.0(4) . . . . ?
F003 C00C C00E O005 -62.2(4) . . . . ?
F003 C00C C00E C00A 175.6(3) . . . . ?
F003 C00C C00E C00B 51.7(4) . . . . ?
F004 C00C C00E O005 57.3(4) . . . . ?
F004 C00C C00E C00A -65.0(4) . . . . ?
F004 C00C C00E C00B 171.1(3) . . . . ?
N007 C00B C00E O005 176.7(4) . . . . ?
N007 C00B C00E C00A -63.8(5) . . . . ?
N007 C00B C00E C00C 59.5(5) . . . . ?
N007 C00F C00G S001 -0.4(4) . . . . ?
N007 C00F C00G C00L -179.9(4) . . . . ?
N007 C00F C00K C00M 179.2(4) . . . . ?
N008 C00D C00N C00P 179.8(4) . . . . ?
C009 C00A C00E O005 -49.7(5) . . . . ?
C009 C00A C00E C00B -166.3(4) . . . . ?
C009 C00A C00E C00C 72.7(5) . . . . ?
C009 C00A C00I N008 -1.5(5) . . . . ?
C009 C00D C00N C00P 0.6(6) . . . . ?
C009 C00H C00O C00P 0.5(6) . . . . ?
C00A C009 C00D N008 0.0(4) . . . . ?
C00A C009 C00D C00N 179.3(4) . . . . ?
C00A C009 C00H C00O 179.9(4) . . . . ?
C00B S001 C00G C00F 0.0(3) . . . . ?
C00B S001 C00G C00L 179.5(4) . . . . ?
C00B N007 C00F C00G 0.7(5) . . . . ?
C00B N007 C00F C00K -179.6(4) . . . . ?
C00D N008 C00I C00A 1.5(5) . . . . ?
C00D C009 C00A C00E 178.4(4) . . . . ?
C00D C009 C00A C00I 0.9(5) . . . . ?
C00D C009 C00H C00O 0.7(6) . . . . ?
C00D C00N C00P C00O 0.6(6) . . . . ?
C00E C00A C00I N008 -179.0(4) . . . . ?
C00F N007 C00B S001 -0.7(5) . . . . ?
C00F N007 C00B C00E -178.2(3) . . . . ?
C00F C00G C00L C00J 0.2(6) . . . . ?
C00F C00K C00M C00J 1.4(7) . . . . ?
C00G S001 C00B N007 0.4(3) . . . . ?
C00G S001 C00B C00E 178.1(3) . . . . ?
C00G C00F C00K C00M -1.0(6) . . . . ?
C00H C009 C00A C00E -0.9(7) . . . . ?
C00H C009 C00A C00I -178.4(4) . . . . ?
C00H C009 C00D N008 179.5(4) . . . . ?
C00H C009 C00D C00N -1.2(6) . . . . ?
C00H C00O C00P C00N -1.1(7) . . . . ?
C00I N008 C00D C009 -0.9(5) . . . . ?
C00I N008 C00D C00N 179.8(4) . . . . ?
C00I C00A C00E O005 127.3(4) . . . . ?
C00I C00A C00E C00B 10.6(6) . . . . ?
C00I C00A C00E C00C -110.4(5) . . . . ?
C00K C00F C00G S001 179.8(3) . . . . ?
C00K C00F C00G C00L 0.3(6) . . . . ?
C00L C00J C00M C00K -1.0(7) . . . . ?
C00M C00J C00L C00G 0.1(7) . . . . ?
